data_7216042
loop_
_publ_author_name
'Tang, Si-Fu'
'Li, Liang-Jun'
'Lv, Xiao-Xia'
'Wang, Chao'
'Zhao, Xue-Bo'

_publ_section_title
;
 Tuning the structure of metal phosphonates using uncoordinating methyl
 group: syntheses, structures and properties of a series of metal
 diphosphonates
;
_journal_issue 30
_journal_name_full CrystEngComm
_journal_page_first 7043
_journal_paper_doi 10.1039/C4CE00375F
_journal_volume 16
_journal_year 2014
_chemical_formula_sum 'C8 H26 Co O14 P2'
_chemical_formula_weight 467.16
_chemical_name_systematic
; 
 ? 
;
_space_group_IT_number 2
_symmetry_cell_setting triclinic
_symmetry_space_group_name_Hall '-P 1'
_symmetry_space_group_name_H-M 'P -1'
_atom_sites_solution_hydrogens geom
_atom_sites_solution_primary direct
_atom_sites_solution_secondary difmap
_audit_creation_method SHELXL-97
_cell_angle_alpha 96.523(4)
_cell_angle_beta 95.780(4)
_cell_angle_gamma 91.060(4)
_cell_formula_units_Z 2
_cell_length_a 6.8159(18)
_cell_length_b 9.734(3)
_cell_length_c 13.799(4)
_cell_measurement_temperature 296(2)
_cell_measurement_theta_max 27.59
_cell_measurement_theta_min 2.11
_cell_volume 904.5(5)
_computing_cell_refinement 'Bruker XSCANS'
_computing_data_collection 'Bruker XSCANS'
_computing_data_reduction 'Bruker SHELXTL'
_computing_molecular_graphics 'Bruker SHELXTL'
_computing_publication_material 'Bruker SHELXTL'
_computing_structure_refinement 'SHELXL-97 (Sheldrick, 1997)'
_computing_structure_solution 'SHELXS-97 (Sheldrick, 1990)'
_diffrn_ambient_temperature 296(2)
_diffrn_measured_fraction_theta_full 0.970
_diffrn_measured_fraction_theta_max 0.970
_diffrn_radiation_monochromator graphite
_diffrn_radiation_source 'fine-focus sealed tube'
_diffrn_radiation_type MoK\a
_diffrn_radiation_wavelength 0.71073
_diffrn_reflns_av_R_equivalents 0.0502
_diffrn_reflns_av_sigmaI/netI 0.0709
_diffrn_reflns_limit_h_max 8
_diffrn_reflns_limit_h_min -8
_diffrn_reflns_limit_k_max 12
_diffrn_reflns_limit_k_min -12
_diffrn_reflns_limit_l_max 17
_diffrn_reflns_limit_l_min -16
_diffrn_reflns_number 8529
_diffrn_reflns_theta_full 27.59
_diffrn_reflns_theta_max 27.59
_diffrn_reflns_theta_min 2.11
_exptl_absorpt_coefficient_mu 1.192
_exptl_absorpt_correction_T_max 0.888
_exptl_absorpt_correction_T_min 0.867
_exptl_absorpt_correction_type multi-scan
_exptl_crystal_colour pink
_exptl_crystal_density_diffrn 1.715
_exptl_crystal_density_method 'not measured'
_exptl_crystal_description prism
_exptl_crystal_F_000 486
_exptl_crystal_size_max 0.2
_exptl_crystal_size_mid 0.1
_exptl_crystal_size_min 0.1
_refine_diff_density_max 0.534
_refine_diff_density_min -0.540
_refine_diff_density_rms 0.103
_refine_ls_extinction_method none
_refine_ls_goodness_of_fit_ref 1.041
_refine_ls_hydrogen_treatment constr
_refine_ls_matrix_type full
_refine_ls_number_parameters 226
_refine_ls_number_reflns 4065
_refine_ls_number_restraints 0
_refine_ls_restrained_S_all 1.041
_refine_ls_R_factor_all 0.0592
_refine_ls_R_factor_gt 0.0456
_refine_ls_shift/su_max 0.001
_refine_ls_shift/su_mean 0.000
_refine_ls_structure_factor_coef Fsqd
_refine_ls_weighting_details 'calc w=1/[\s^2^(Fo^2^)+(0.0551P)^2^+0.0000P] where P=(Fo^2^+2Fc^2^)/3'
_refine_ls_weighting_scheme calc
_refine_ls_wR_factor_gt 0.1124
_refine_ls_wR_factor_ref 0.1208
_reflns_number_gt 3180
_reflns_number_total 4065
_reflns_threshold_expression >2sigma(I)
_cod_data_source_file c4ce00375f2.cif
_cod_data_source_block 2
_cod_depositor_comments 'Adding full bibliography for 7216041--7216048.cif.'
_cod_original_cell_volume 904.6(4)
_cod_original_sg_symbol_H-M P-1
_cod_database_code 7216042

loop_
_symmetry_equiv_pos_as_xyz
'x, y, z'
'-x, -y, -z'

loop_
_atom_site_label
_atom_site_type_symbol
_atom_site_fract_x
_atom_site_fract_y
_atom_site_fract_z
_atom_site_U_iso_or_equiv
_atom_site_adp_type
_atom_site_occupancy
_atom_site_symmetry_multiplicity
_atom_site_calc_flag
_atom_site_refinement_flags
Co1 Co 0.75923(6) 0.68972(4) 0.07281(3) 0.01885(14) Uani 1 1 d .
O1 O 0.8597(3) 0.4400(2) 0.28955(16) 0.0251(5) Uani 1 1 d .
O1W O 0.9602(3) 0.6327(2) 0.17848(17) 0.0312(6) Uani 1 1 d .
H1W H 0.9349 0.5738 0.2169 0.037 Uiso 1 1 d R
H2W H 1.0630 0.6812 0.2013 0.037 Uiso 1 1 d R
O2 O 0.7030(3) 0.2134(2) 0.30297(17) 0.0280(5) Uani 1 1 d .
H2A H 0.6120 0.1672 0.2708 0.042 Uiso 1 1 calc R
O2W O 0.7539(3) 0.4902(2) 0.00500(17) 0.0330(6) Uani 1 1 d .
H3W H 0.8428 0.4301 0.0046 0.040 Uiso 1 1 d R
H4W H 0.6416 0.4576 -0.0207 0.040 Uiso 1 1 d R
O3W O 0.9882(3) 0.7337(2) -0.01487(16) 0.0269(5) Uani 1 1 d .
H5W H 1.0737 0.7997 -0.0023 0.032 Uiso 1 1 d R
H6W H 0.9537 0.7423 -0.0747 0.032 Uiso 1 1 d R
O3 O 0.5024(3) 0.3890(2) 0.21776(15) 0.0239(5) Uani 1 1 d .
O4W O 0.5160(3) 0.6309(2) 0.14278(15) 0.0235(5) Uani 1 1 d .
H7W H 0.5194 0.5431 0.1368 0.028 Uiso 1 1 d R
H8W H 0.4413 0.6836 0.1748 0.028 Uiso 1 1 d R
O4 O 0.1187(3) 1.0147(2) 0.26531(16) 0.0233(5) Uani 1 1 d .
H4A H 0.1350 1.0922 0.2492 0.035 Uiso 1 1 calc R
O5W O 0.7781(3) 0.9012(2) 0.13598(15) 0.0244(5) Uani 1 1 d .
H9W H 0.8873 0.9245 0.1698 0.029 Uiso 1 1 d R
H10W H 0.6783 0.9314 0.1631 0.029 Uiso 1 1 d R
O5 O 0.2820(3) 0.7897(2) 0.24296(16) 0.0237(5) Uani 1 1 d .
O6W O 0.5597(3) 0.7548(2) -0.03703(16) 0.0284(5) Uani 1 1 d .
H11W H 0.5283 0.7121 -0.0939 0.034 Uiso 1 1 d R
H12W H 0.4663 0.8059 -0.0201 0.034 Uiso 1 1 d R
O6 O 0.4618(3) 1.0084(2) 0.21228(15) 0.0204(5) Uani 1 1 d .
O7W O 1.2697(3) 0.9376(2) 0.02269(17) 0.0312(5) Uani 1 1 d .
H13W H 1.2548 1.0034 -0.0127 0.037 Uiso 1 1 d R
H14W H 1.3256 0.9552 0.0808 0.037 Uiso 1 1 d R
O8W O 0.1277(3) 1.2680(2) 0.21453(17) 0.0283(5) Uani 1 1 d .
H15W H 0.2406 1.3072 0.2164 0.034 Uiso 1 1 d R
H16W H 0.0407 1.3174 0.2402 0.034 Uiso 1 1 d R
P1 P 0.66399(11) 0.37193(8) 0.29917(6) 0.01786(18) Uani 1 1 d .
P2 P 0.32357(11) 0.94062(8) 0.27407(6) 0.01771(18) Uani 1 1 d .
C1 C 0.8558(5) 0.3379(4) 0.5174(3) 0.0314(8) Uani 1 1 d .
H1A H 0.8985 0.3382 0.5859 0.047 Uiso 1 1 calc R
H1B H 0.9583 0.3779 0.4857 0.047 Uiso 1 1 calc R
H1C H 0.8273 0.2445 0.4882 0.047 Uiso 1 1 calc R
C2 C 0.6726(4) 0.4214(3) 0.5056(2) 0.0207(6) Uani 1 1 d .
C3 C 0.5742(4) 0.4396(3) 0.4142(2) 0.0187(6) Uani 1 1 d .
C4 C 0.4043(5) 0.5171(3) 0.4105(2) 0.0230(7) Uani 1 1 d .
H4B H 0.3392 0.5282 0.3495 0.028 Uiso 1 1 calc R
C5 C 0.7191(5) 0.8173(4) 0.3702(2) 0.0331(8) Uani 1 1 d .
H5A H 0.8303 0.7860 0.4093 0.050 Uiso 1 1 calc R
H5B H 0.7646 0.8666 0.3199 0.050 Uiso 1 1 calc R
H5C H 0.6378 0.7392 0.3406 0.050 Uiso 1 1 calc R
C6 C 0.6007(4) 0.9119(3) 0.4345(2) 0.0213(6) Uani 1 1 d .
C7 C 0.4248(4) 0.9717(3) 0.4011(2) 0.0188(6) Uani 1 1 d .
C8 C 0.3287(4) 1.0578(3) 0.4669(2) 0.0226(7) Uani 1 1 d .
H8A H 0.2121 1.0971 0.4442 0.027 Uiso 1 1 calc R

loop_
_atom_site_aniso_label
_atom_site_aniso_U_11
_atom_site_aniso_U_22
_atom_site_aniso_U_33
_atom_site_aniso_U_23
_atom_site_aniso_U_13
_atom_site_aniso_U_12
Co1 0.0197(2) 0.0194(2) 0.0167(2) 0.00065(16) 0.00022(16) 0.00038(16)
O1 0.0246(11) 0.0270(12) 0.0244(12) 0.0034(9) 0.0051(9) 0.0003(9)
O1W 0.0265(12) 0.0346(13) 0.0320(14) 0.0132(11) -0.0078(10) -0.0084(10)
O2 0.0289(12) 0.0186(11) 0.0346(14) -0.0001(10) -0.0029(10) 0.0015(9)
O2W 0.0264(12) 0.0269(12) 0.0408(15) -0.0083(11) -0.0076(10) 0.0044(10)
O3W 0.0252(11) 0.0321(12) 0.0239(12) 0.0058(10) 0.0026(9) -0.0021(9)
O3 0.0266(11) 0.0289(12) 0.0156(11) 0.0001(9) 0.0010(9) 0.0017(9)
O4W 0.0254(11) 0.0218(11) 0.0232(12) -0.0009(9) 0.0048(9) 0.0031(9)
O4 0.0197(11) 0.0252(11) 0.0249(12) 0.0044(9) -0.0004(9) 0.0035(9)
O5W 0.0229(11) 0.0270(12) 0.0219(12) -0.0021(9) 0.0007(9) 0.0003(9)
O5 0.0215(11) 0.0229(11) 0.0247(12) -0.0019(9) -0.0012(9) -0.0008(9)
O6W 0.0316(12) 0.0327(13) 0.0186(12) -0.0023(10) -0.0031(9) 0.0056(10)
O6 0.0206(10) 0.0245(11) 0.0157(11) 0.0015(9) 0.0018(8) -0.0018(8)
O7W 0.0393(13) 0.0306(13) 0.0231(12) 0.0061(10) -0.0026(10) -0.0039(10)
O8W 0.0217(11) 0.0286(12) 0.0352(14) 0.0007(10) 0.0081(10) 0.0041(9)
P1 0.0197(4) 0.0192(4) 0.0146(4) 0.0008(3) 0.0028(3) 0.0017(3)
P2 0.0177(4) 0.0201(4) 0.0144(4) 0.0001(3) 0.0000(3) 0.0005(3)
C1 0.0283(17) 0.042(2) 0.0237(18) 0.0049(15) -0.0007(14) 0.0148(15)
C2 0.0193(14) 0.0249(16) 0.0184(16) 0.0028(13) 0.0036(12) 0.0055(12)
C3 0.0197(14) 0.0218(15) 0.0150(15) 0.0010(12) 0.0043(12) 0.0024(12)
C4 0.0279(16) 0.0286(17) 0.0125(15) 0.0059(12) -0.0015(12) 0.0031(13)
C5 0.0363(19) 0.042(2) 0.0191(17) -0.0027(15) -0.0019(14) 0.0129(16)
C6 0.0242(15) 0.0236(16) 0.0157(15) 0.0006(12) 0.0014(12) 0.0065(12)
C7 0.0225(15) 0.0206(15) 0.0129(14) 0.0037(12) -0.0023(11) -0.0006(12)
C8 0.0225(15) 0.0280(17) 0.0175(16) 0.0048(13) -0.0007(12) 0.0085(12)

loop_
_atom_type_symbol
_atom_type_description
_atom_type_scat_dispersion_real
_atom_type_scat_dispersion_imag
_atom_type_scat_source
C C 0.0033 0.0016 'International Tables Vol C Tables 4.2.6.8 and 6.1.1.4'
H H 0.0000 0.0000 'International Tables Vol C Tables 4.2.6.8 and 6.1.1.4'
O O 0.0106 0.0060 'International Tables Vol C Tables 4.2.6.8 and 6.1.1.4'
P P 0.1023 0.0942 'International Tables Vol C Tables 4.2.6.8 and 6.1.1.4'
Co Co 0.3494 0.9721 'International Tables Vol C Tables 4.2.6.8 and 6.1.1.4'

loop_
_geom_angle_atom_site_label_1
_geom_angle_atom_site_label_2
_geom_angle_atom_site_label_3
_geom_angle
_geom_angle_site_symmetry_1
_geom_angle_site_symmetry_3
O1W Co1 O2W 88.49(9) . .
O1W Co1 O6W 177.74(8) . .
O2W Co1 O6W 92.82(9) . .
O1W Co1 O4W 93.78(9) . .
O2W Co1 O4W 87.22(9) . .
O6W Co1 O4W 88.12(9) . .
O1W Co1 O3W 90.90(9) . .
O2W Co1 O3W 87.11(9) . .
O6W Co1 O3W 87.33(9) . .
O4W Co1 O3W 172.55(8) . .
O1W Co1 O5W 92.27(9) . .
O2W Co1 O5W 175.97(9) . .
O6W Co1 O5W 86.30(9) . .
O4W Co1 O5W 96.67(8) . .
O3W Co1 O5W 88.92(8) . .
O1 P1 O3 115.38(12) . .
O1 P1 O2 106.46(12) . .
O3 P1 O2 109.58(12) . .
O1 P1 C3 109.91(13) . .
O3 P1 C3 107.38(13) . .
O2 P1 C3 107.93(13) . .
O5 P2 O6 114.24(12) . .
O5 P2 O4 107.03(12) . .
O6 P2 O4 108.43(12) . .
O5 P2 C7 111.35(13) . .
O6 P2 C7 108.38(12) . .
O4 P2 C7 107.13(13) . .
C4 C2 C3 118.0(3) 2_666 .
C4 C2 C1 118.9(3) 2_666 .
C3 C2 C1 123.1(3) . .
C4 C3 C2 119.1(3) . .
C4 C3 P1 118.2(2) . .
C2 C3 P1 122.7(2) . .
C3 C4 C2 122.9(3) . 2_666
C8 C6 C7 118.0(3) 2_676 .
C8 C6 C5 117.8(3) 2_676 .
C7 C6 C5 124.1(3) . .
C8 C7 C6 119.1(3) . .
C8 C7 P2 119.7(2) . .
C6 C7 P2 121.3(2) . .
C7 C8 C6 122.9(3) . 2_676

loop_
_geom_bond_atom_site_label_1
_geom_bond_atom_site_label_2
_geom_bond_distance
_geom_bond_site_symmetry_2
Co1 O1W 2.030(2) .
Co1 O2W 2.056(2) .
Co1 O6W 2.094(2) .
Co1 O4W 2.102(2) .
Co1 O3W 2.135(2) .
Co1 O5W 2.139(2) .
O1 P1 1.503(2) .
O2 P1 1.576(2) .
O3 P1 1.517(2) .
O4 P2 1.583(2) .
O5 P2 1.497(2) .
O6 P2 1.522(2) .
P1 C3 1.818(3) .
P2 C7 1.808(3) .
C1 C2 1.507(4) .
C2 C4 1.396(4) 2_666
C2 C3 1.399(4) .
C3 C4 1.393(4) .
C4 C2 1.396(4) 2_666
C5 C6 1.507(4) .
C6 C8 1.394(4) 2_676
C6 C7 1.401(4) .
C7 C8 1.387(4) .
C8 C6 1.394(4) 2_676

loop_
_geom_hbond_atom_site_label_D
_geom_hbond_atom_site_label_H
_geom_hbond_atom_site_label_A
_geom_hbond_distance_DH
_geom_hbond_distance_HA
_geom_hbond_distance_DA
_geom_hbond_angle_DHA
_geom_hbond_site_symmetry_A
O2 H2A O6 0.82 1.89 2.674(3) 158.8 1_545
O1W H2W O5 0.85 1.82 2.667(3) 176.4 1_655
O2W H3W O3W 0.85 1.99 2.832(3) 168.5 2_765
O2W H4W O4W 0.85 2.00 2.748(3) 146.0 2_665
O3W H6W O8W 0.85 1.94 2.787(3) 171.4 2_675
O3W H5W O7W 0.85 1.86 2.704(3) 177.0 .
O4W H7W O2W 0.85 2.55 2.748(3) 94.3 2_665
O4W H7W O3 0.85 1.98 2.681(3) 139.4 .
O5W H9W O4 0.85 2.06 2.901(3) 167.9 1_655
O6W H11W O3 0.85 1.86 2.707(3) 171.6 2_665
O6W H12W O7W 0.85 1.96 2.806(3) 174.7 1_455
O7W H13W O5W 0.85 2.02 2.832(3) 158.4 2_775
O7W H14W O6 0.85 1.96 2.811(3) 175.9 1_655
O8W H15W O3 0.85 1.94 2.787(3) 177.4 1_565
C1 H1B O1 0.96 2.86 3.406(4) 117.3 .
C1 H1C O2 0.96 2.59 3.135(4) 116.0 .
C5 H5C O5 0.96 2.73 3.293(4) 117.8 .
C5 H5B O6 0.96 2.89 3.400(4) 114.6 .
